data_2240985
loop_
_publ_author_name
'Raja, Rajamani'
'Kandhasamy, Subramani'
'Perumal, Paramasivam T.'
'SubbiahPandi, A.'

_publ_section_title
;
 Crystal structure of
 2-methylamino-4-(6-methyl-4-oxo-4<i>H</i>-chromen-3-yl)-3-nitropyrano[3,2-<i>c</i>]chromen-5(4<i>H</i>)-one
 with an unknown solvate
;
_journal_coeditor_code SU5172
_journal_issue 9
_journal_name_full 'Acta Crystallographica Section E'
_journal_page_first o645
_journal_page_last o646
_journal_paper_doi 10.1107/S2056989015014413
_journal_volume 71
_journal_year 2015
_chemical_formula_iupac 'C23 H16 N2 O7'
_chemical_formula_moiety 'C23 H16 N2 O7'
_chemical_formula_sum 'C23 H16 N2 O7'
_chemical_formula_weight 432.38
_chemical_name_systematic
2-Methylamino-4-(6-methyl-4-oxo-4<i>H</i>-chromen-3-yl)-3-nitropyrano[3,2-<i>c</i>]chromen-5(4<i>H</i>)-one
_space_group_IT_number 2
_symmetry_cell_setting triclinic
_symmetry_space_group_name_Hall '-P 1'
_symmetry_space_group_name_H-M 'P -1'
_atom_sites_solution_hydrogens geom
_atom_sites_solution_primary direct
_atom_sites_solution_secondary difmap
_audit_creation_method SHELXL-97
_cell_angle_alpha 68.5800(10)
_cell_angle_beta 78.8770(10)
_cell_angle_gamma 76.5780(10)
_cell_formula_units_Z 2
_cell_length_a 8.0828(2)
_cell_length_b 11.2035(3)
_cell_length_c 13.4718(3)
_cell_measurement_reflns_used 3371
_cell_measurement_temperature 293(2)
_cell_measurement_theta_max 25.00
_cell_measurement_theta_min 1.98
_cell_volume 1096.76(5)
_computing_cell_refinement
;
<i>SAINT</i> (Bruker, 2008)
;
_computing_data_collection
;
<i>APEX2</i> (Bruker, 2008)
;
_computing_data_reduction
;
<i>SAINT</i> (Bruker, 2008)
;
_computing_molecular_graphics
;
<i>ORTEP-3 for Windows</i> (Farrugia, 2012)
;
_computing_publication_material
;
<i>SHELXL97</i> (Sheldrick, 2008) and <i>PLATON</i> (Spek, 2009)
;
_computing_structure_refinement
;
SHELXL97 (Sheldrick, 2008)
;
_computing_structure_solution
;
SHELXS97 (Sheldrick, 2008)
;
_diffrn_ambient_temperature 293(2)
_diffrn_measured_fraction_theta_full 0.993
_diffrn_measured_fraction_theta_max 0.993
_diffrn_measurement_device_type 'Bruker SMART APEXII CCD'
_diffrn_measurement_method '\w and \f scans'
_diffrn_radiation_monochromator graphite
_diffrn_radiation_source 'fine-focus sealed tube'
_diffrn_radiation_type MoK\a
_diffrn_radiation_wavelength 0.71073
_diffrn_reflns_av_R_equivalents 0.0150
_diffrn_reflns_av_sigmaI/netI 0.0135
_diffrn_reflns_limit_h_max 9
_diffrn_reflns_limit_h_min -9
_diffrn_reflns_limit_k_max 13
_diffrn_reflns_limit_k_min -12
_diffrn_reflns_limit_l_max 16
_diffrn_reflns_limit_l_min -16
_diffrn_reflns_number 15923
_diffrn_reflns_theta_full 25.00
_diffrn_reflns_theta_max 25.00
_diffrn_reflns_theta_min 1.98
_exptl_absorpt_coefficient_mu 0.099
_exptl_absorpt_correction_T_max 0.9757
_exptl_absorpt_correction_T_min 0.9663
_exptl_absorpt_correction_type multi-scan
_exptl_absorpt_process_details
;
(<i>SADABS</i>; Bruker, 2008)
;
_exptl_crystal_colour Colourless
_exptl_crystal_density_diffrn 1.309
_exptl_crystal_density_method 'not measured'
_exptl_crystal_description Block
_exptl_crystal_F_000 448
_exptl_crystal_size_max 0.35
_exptl_crystal_size_mid 0.30
_exptl_crystal_size_min 0.25
_refine_diff_density_max 0.309
_refine_diff_density_min -0.249
_refine_ls_extinction_coef 0.008(2)
_refine_ls_extinction_expression Fc^*^=kFc[1+0.001xFc^2^\l^3^/sin(2\q)]^-1/4^
_refine_ls_extinction_method
;
SHELXL97 (Sheldrick, 2008)
;
_refine_ls_goodness_of_fit_ref 1.042
_refine_ls_hydrogen_treatment mixed
_refine_ls_matrix_type full
_refine_ls_number_parameters 295
_refine_ls_number_reflns 3843
_refine_ls_number_restraints 2
_refine_ls_restrained_S_all 1.058
_refine_ls_R_factor_all 0.0491
_refine_ls_R_factor_gt 0.0444
_refine_ls_shift/su_max 0.000
_refine_ls_shift/su_mean 0.000
_refine_ls_structure_factor_coef Fsqd
_refine_ls_weighting_details 'calc w=1/[\s^2^(Fo^2^)+(0.0720P)^2^+0.4436P] where P=(Fo^2^+2Fc^2^)/3'
_refine_ls_weighting_scheme calc
_refine_ls_wR_factor_gt 0.1320
_refine_ls_wR_factor_ref 0.1357
_reflns_number_gt 3371
_reflns_number_total 3843
_reflns_threshold_expression I>2sigma(I)
_cod_data_source_file su5172sup1.cif
_cod_data_source_block I
_cod_database_code 2240985

loop_
_symmetry_equiv_pos_as_xyz
'x, y, z'
'-x, -y, -z'

loop_
_atom_site_type_symbol
_atom_site_label
_atom_site_fract_x
_atom_site_fract_y
_atom_site_fract_z
_atom_site_U_iso_or_equiv
_atom_site_adp_type
_atom_site_calc_flag
_atom_site_refinement_flags
_atom_site_occupancy
_atom_site_symmetry_multiplicity
C C1 0.0694(2) 0.51857(18) 0.78511(14) 0.0377(4) Uani d . 1 1
C C2 0.2157(2) 0.32971(17) 0.91324(14) 0.0359(4) Uani d . 1 1
C C3 0.2648(2) 0.19541(18) 0.94755(16) 0.0443(5) Uani d . 1 1
H H3 0.2412 0.1466 0.9107 0.053 Uiso calc R 1 1
C C4 0.3494(3) 0.13584(18) 1.03749(17) 0.0487(5) Uani d . 1 1
H H4 0.3821 0.0457 1.0618 0.058 Uiso calc R 1 1
C C5 0.3865(2) 0.20740(19) 1.09226(16) 0.0468(5) Uani d . 1 1
H H5 0.4444 0.1653 1.1525 0.056 Uiso calc R 1 1
C C6 0.3380(2) 0.34104(18) 1.05799(14) 0.0391(4) Uani d . 1 1
H H6 0.3627 0.3890 1.0952 0.047 Uiso calc R 1 1
C C7 0.2513(2) 0.40433(16) 0.96706(13) 0.0319(4) Uani d . 1 1
C C8 0.1979(2) 0.54278(16) 0.92247(13) 0.0311(4) Uani d . 1 1
C C9 0.1178(2) 0.59925(16) 0.83416(13) 0.0316(4) Uani d . 1 1
C C10 0.0759(2) 0.74462(16) 0.78257(13) 0.0338(4) Uani d . 1 1
H H10 -0.0427 0.7676 0.7661 0.041 Uiso calc R 1 1
C C11 0.0886(2) 0.80769(16) 0.86107(13) 0.0352(4) Uani d . 1 1
C C12 0.1690(2) 0.74174(16) 0.95340(13) 0.0340(4) Uani d . 1 1
C C13 0.2594(3) 0.7133(2) 1.12655(16) 0.0489(5) Uani d . 1 1
H H13A 0.2585 0.7702 1.1655 0.073 Uiso calc R 1 1
H H13B 0.3750 0.6725 1.1113 0.073 Uiso calc R 1 1
H H13C 0.1920 0.6478 1.1690 0.073 Uiso calc R 1 1
C C14 0.1920(2) 0.79154(16) 0.67790(13) 0.0334(4) Uani d . 1 1
C C15 0.1217(2) 0.86432(18) 0.58849(14) 0.0427(4) Uani d . 1 1
H H15 0.0027 0.8843 0.5940 0.051 Uiso calc R 1 1
C C16 0.3843(2) 0.87622(17) 0.47969(14) 0.0406(4) Uani d . 1 1
C C17 0.4691(3) 0.9150(2) 0.37663(15) 0.0542(5) Uani d . 1 1
H H17 0.4092 0.9665 0.3187 0.065 Uiso calc R 1 1
C C18 0.6426(3) 0.8761(2) 0.36163(16) 0.0561(6) Uani d . 1 1
H H18 0.7000 0.9022 0.2925 0.067 Uiso calc R 1 1
C C19 0.7366(3) 0.7983(2) 0.44682(16) 0.0470(5) Uani d . 1 1
C C20 0.9251(3) 0.7457(3) 0.4270(2) 0.0695(7) Uani d . 1 1
H H20A 0.9637 0.7790 0.3517 0.104 Uiso calc R 1 1
H H20B 0.9430 0.6523 0.4503 0.104 Uiso calc R 1 1
H H20C 0.9884 0.7722 0.4663 0.104 Uiso calc R 1 1
C C21 0.6498(2) 0.76466(19) 0.54935(15) 0.0416(4) Uani d . 1 1
H H21 0.7108 0.7160 0.6074 0.050 Uiso calc R 1 1
C C22 0.4719(2) 0.80227(16) 0.56768(13) 0.0348(4) Uani d . 1 1
C C23 0.3775(2) 0.75983(16) 0.67571(13) 0.0347(4) Uani d . 1 1
N N1 0.0117(2) 0.93706(14) 0.83773(12) 0.0421(4) Uani d . 1 1
N N2 0.1876(2) 0.78827(16) 1.02652(12) 0.0416(4) Uani d D 1 1
O O1 -0.01634(19) 0.55805(14) 0.71221(11) 0.0545(4) Uani d . 1 1
O O2 0.12479(17) 0.38573(12) 0.82583(10) 0.0425(3) Uani d . 1 1
O O3 0.23490(15) 0.61246(11) 0.97862(9) 0.0357(3) Uani d . 1 1
O O4 0.0280(2) 1.00121(13) 0.89445(11) 0.0578(4) Uani d D 1 1
O O5 -0.07417(19) 0.98938(13) 0.76059(11) 0.0537(4) Uani d . 1 1
O O6 0.20862(17) 0.91158(14) 0.49046(10) 0.0510(4) Uani d . 1 1
O O7 0.44855(17) 0.70098(15) 0.75704(10) 0.0510(4) Uani d . 1 1
H H2A 0.138(3) 0.8717(17) 1.012(2) 0.069(7) Uiso d D 1 1

loop_
_atom_site_aniso_label
_atom_site_aniso_U_11
_atom_site_aniso_U_22
_atom_site_aniso_U_33
_atom_site_aniso_U_12
_atom_site_aniso_U_13
_atom_site_aniso_U_23
C1 0.0364(9) 0.0412(10) 0.0370(9) -0.0099(7) -0.0025(7) -0.0139(8)
C2 0.0314(9) 0.0366(9) 0.0385(9) -0.0073(7) 0.0029(7) -0.0140(7)
C3 0.0453(11) 0.0355(9) 0.0533(11) -0.0100(8) 0.0039(9) -0.0195(8)
C4 0.0480(11) 0.0290(9) 0.0575(12) -0.0033(8) 0.0044(9) -0.0086(8)
C5 0.0436(11) 0.0407(10) 0.0436(10) -0.0028(8) -0.0042(8) -0.0033(8)
C6 0.0373(9) 0.0385(9) 0.0375(9) -0.0052(7) -0.0026(7) -0.0099(7)
C7 0.0273(8) 0.0333(8) 0.0329(8) -0.0060(7) 0.0032(6) -0.0117(7)
C8 0.0274(8) 0.0345(9) 0.0328(8) -0.0061(7) 0.0019(6) -0.0153(7)
C9 0.0277(8) 0.0348(9) 0.0319(8) -0.0053(7) 0.0013(6) -0.0131(7)
C10 0.0310(8) 0.0343(9) 0.0333(9) -0.0005(7) -0.0030(7) -0.0117(7)
C11 0.0366(9) 0.0311(9) 0.0346(9) -0.0029(7) 0.0043(7) -0.0133(7)
C12 0.0313(8) 0.0337(9) 0.0377(9) -0.0074(7) 0.0064(7) -0.0171(7)
C13 0.0514(11) 0.0580(12) 0.0448(11) -0.0123(9) -0.0050(9) -0.0249(9)
C14 0.0363(9) 0.0304(8) 0.0331(9) -0.0015(7) -0.0036(7) -0.0131(7)
C15 0.0387(10) 0.0408(10) 0.0378(9) 0.0030(8) -0.0032(8) -0.0074(8)
C16 0.0452(10) 0.0344(9) 0.0367(9) -0.0037(8) -0.0025(8) -0.0086(7)
C17 0.0632(13) 0.0530(12) 0.0317(10) -0.0079(10) -0.0030(9) -0.0001(9)
C18 0.0653(14) 0.0600(13) 0.0352(10) -0.0206(11) 0.0125(9) -0.0105(9)
C19 0.0474(11) 0.0495(11) 0.0456(11) -0.0181(9) 0.0077(8) -0.0183(9)
C20 0.0481(13) 0.0887(18) 0.0642(14) -0.0198(12) 0.0122(11) -0.0219(13)
C21 0.0404(10) 0.0474(10) 0.0377(9) -0.0113(8) -0.0031(8) -0.0139(8)
C22 0.0404(9) 0.0332(9) 0.0316(9) -0.0082(7) -0.0026(7) -0.0117(7)
C23 0.0378(9) 0.0378(9) 0.0302(8) -0.0066(7) -0.0054(7) -0.0129(7)
N1 0.0500(9) 0.0327(8) 0.0379(8) -0.0046(7) 0.0067(7) -0.0128(7)
N2 0.0468(9) 0.0403(9) 0.0428(9) -0.0071(7) -0.0010(7) -0.0225(7)
O1 0.0614(9) 0.0560(9) 0.0524(8) -0.0106(7) -0.0247(7) -0.0163(7)
O2 0.0503(8) 0.0375(7) 0.0454(7) -0.0108(6) -0.0092(6) -0.0168(6)
O3 0.0401(7) 0.0339(6) 0.0353(6) -0.0029(5) -0.0064(5) -0.0156(5)
O4 0.0834(11) 0.0369(7) 0.0536(8) -0.0042(7) 0.0007(7) -0.0240(7)
O5 0.0635(9) 0.0379(7) 0.0459(8) 0.0067(6) -0.0068(7) -0.0075(6)
O6 0.0469(8) 0.0526(8) 0.0336(7) 0.0055(6) -0.0062(6) 0.0006(6)
O7 0.0394(7) 0.0776(10) 0.0307(7) -0.0093(7) -0.0087(5) -0.0104(6)

loop_
_atom_type_symbol
_atom_type_description
_atom_type_scat_dispersion_real
_atom_type_scat_dispersion_imag
_atom_type_scat_source
C C 0.0033 0.0016 'International Tables Vol C Tables 4.2.6.8 and 6.1.1.4'
H H 0.0000 0.0000 'International Tables Vol C Tables 4.2.6.8 and 6.1.1.4'
N N 0.0061 0.0033 'International Tables Vol C Tables 4.2.6.8 and 6.1.1.4'
O O 0.0106 0.0060 'International Tables Vol C Tables 4.2.6.8 and 6.1.1.4'

loop_
_geom_angle_atom_site_label_1
_geom_angle_atom_site_label_2
_geom_angle_atom_site_label_3
_geom_angle
O1 C1 O2 117.20(16)
O1 C1 C9 125.20(17)
O2 C1 C9 117.59(15)
O2 C2 C3 117.04(16)
O2 C2 C7 121.46(15)
C3 C2 C7 121.46(17)
C4 C3 C2 118.48(18)
C4 C3 H3 120.8
C2 C3 H3 120.8
C3 C4 C5 121.26(17)
C3 C4 H4 119.4
C5 C4 H4 119.4
C6 C5 C4 120.26(18)
C6 C5 H5 119.9
C4 C5 H5 119.9
C5 C6 C7 119.81(18)
C5 C6 H6 120.1
C7 C6 H6 120.1
C2 C7 C6 118.73(15)
C2 C7 C8 116.42(15)
C6 C7 C8 124.85(16)
C9 C8 O3 122.85(15)
C9 C8 C7 122.76(15)
O3 C8 C7 114.38(14)
C8 C9 C1 119.56(15)
C8 C9 C10 122.40(15)
C1 C9 C10 118.05(14)
C11 C10 C9 108.94(14)
C11 C10 C14 111.95(14)
C9 C10 C14 111.16(13)
C11 C10 H10 108.2
C9 C10 H10 108.2
C14 C10 H10 108.2
N1 C11 C12 120.88(15)
N1 C11 C10 115.91(15)
C12 C11 C10 123.20(14)
N2 C12 O3 112.04(15)
N2 C12 C11 127.77(16)
O3 C12 C11 120.16(14)
N2 C13 H13A 109.5
N2 C13 H13B 109.5
H13A C13 H13B 109.5
N2 C13 H13C 109.5
H13A C13 H13C 109.5
H13B C13 H13C 109.5
C15 C14 C23 120.17(16)
C15 C14 C10 119.15(15)
C23 C14 C10 120.67(14)
C14 C15 O6 125.45(17)
C14 C15 H15 117.3
O6 C15 H15 117.3
O6 C16 C17 116.87(17)
O6 C16 C22 121.59(15)
C17 C16 C22 121.51(18)
C18 C17 C16 118.79(19)
C18 C17 H17 120.6
C16 C17 H17 120.6
C17 C18 C19 122.10(18)
C17 C18 H18 119.0
C19 C18 H18 119.0
C21 C19 C18 117.97(19)
C21 C19 C20 120.9(2)
C18 C19 C20 121.04(18)
C19 C20 H20A 109.5
C19 C20 H20B 109.5
H20A C20 H20B 109.5
C19 C20 H20C 109.5
H20A C20 H20C 109.5
H20B C20 H20C 109.5
C19 C21 C22 121.44(18)
C19 C21 H21 119.3
C22 C21 H21 119.3
C16 C22 C21 118.12(16)
C16 C22 C23 120.13(16)
C21 C22 C23 121.67(16)
O7 C23 C14 122.72(15)
O7 C23 C22 123.01(16)
C14 C23 C22 114.27(14)
O5 N1 O4 120.53(15)
O5 N1 C11 119.20(15)
O4 N1 C11 120.28(16)
C12 N2 C13 125.94(16)
C12 N2 H2A 112.1(16)
C13 N2 H2A 121.6(16)
C2 O2 C1 121.84(14)
C12 O3 C8 119.57(13)
C15 O6 C16 117.95(14)

loop_
_geom_bond_atom_site_label_1
_geom_bond_atom_site_label_2
_geom_bond_distance
C1 O1 1.201(2)
C1 O2 1.380(2)
C1 C9 1.452(2)
C2 O2 1.379(2)
C2 C3 1.386(3)
C2 C7 1.394(2)
C3 C4 1.378(3)
C3 H3 0.9300
C4 C5 1.381(3)
C4 H4 0.9300
C5 C6 1.379(3)
C5 H5 0.9300
C6 C7 1.400(2)
C6 H6 0.9300
C7 C8 1.436(2)
C8 C9 1.339(2)
C8 O3 1.378(2)
C9 C10 1.503(2)
C10 C11 1.500(2)
C10 C14 1.524(2)
C10 H10 0.9800
C11 N1 1.382(2)
C11 C12 1.390(2)
C12 N2 1.316(2)
C12 O3 1.360(2)
C13 N2 1.451(3)
C13 H13A 0.9600
C13 H13B 0.9600
C13 H13C 0.9600
C14 C15 1.331(2)
C14 C23 1.455(2)
C15 O6 1.350(2)
C15 H15 0.9300
C16 O6 1.377(2)
C16 C17 1.385(3)
C16 C22 1.388(2)
C17 C18 1.367(3)
C17 H17 0.9300
C18 C19 1.397(3)
C18 H18 0.9300
C19 C21 1.382(3)
C19 C20 1.510(3)
C20 H20A 0.9600
C20 H20B 0.9600
C20 H20C 0.9600
C21 C22 1.401(3)
C21 H21 0.9300
C22 C23 1.470(2)
C23 O7 1.227(2)
N1 O5 1.245(2)
N1 O4 1.266(2)
N2 H2A 0.891(17)

loop_
_geom_hbond_atom_site_label_D
_geom_hbond_atom_site_label_H
_geom_hbond_atom_site_label_A
_geom_hbond_site_symmetry_A
_geom_hbond_distance_DH
_geom_hbond_distance_HA
_geom_hbond_distance_DA
_geom_hbond_angle_DHA
N2 H2A O4 . 0.89(2) 1.92(2) 2.623(2) 135(2)
N2 H2A O4 2_577 0.89(2) 2.28(2) 2.991(2) 137(2)
C15 H15 O6 2_576 0.93 2.55 3.255(2) 133
C6 H6 O7 2_667 0.93 2.51 3.136(2) 125
C13 H13B Cg4 2_667 0.96 2.86 3.059(3) 142

loop_
_geom_torsion_atom_site_label_1
_geom_torsion_atom_site_label_2
_geom_torsion_atom_site_label_3
_geom_torsion_atom_site_label_4
_geom_torsion
O2 C2 C3 C4 -177.26(16)
C7 C2 C3 C4 0.5(3)
C2 C3 C4 C5 -0.6(3)
C3 C4 C5 C6 0.4(3)
C4 C5 C6 C7 -0.2(3)
O2 C2 C7 C6 177.36(14)
C3 C2 C7 C6 -0.3(2)
O2 C2 C7 C8 -3.8(2)
C3 C2 C7 C8 178.49(15)
C5 C6 C7 C2 0.2(2)
C5 C6 C7 C8 -178.54(16)
C2 C7 C8 C9 0.1(2)
C6 C7 C8 C9 178.86(15)
C2 C7 C8 O3 179.64(13)
C6 C7 C8 O3 -1.6(2)
O3 C8 C9 C1 -174.38(14)
C7 C8 C9 C1 5.1(2)
O3 C8 C9 C10 5.9(2)
C7 C8 C9 C10 -174.58(14)
O1 C1 C9 C8 172.77(17)
O2 C1 C9 C8 -6.7(2)
O1 C1 C9 C10 -7.5(3)
O2 C1 C9 C10 173.01(14)
C8 C9 C10 C11 -16.7(2)
C1 C9 C10 C11 163.63(14)
C8 C9 C10 C14 107.12(17)
C1 C9 C10 C14 -72.56(19)
C9 C10 C11 N1 -163.56(14)
C14 C10 C11 N1 73.10(19)
C9 C10 C11 C12 15.1(2)
C14 C10 C11 C12 -108.19(18)
N1 C11 C12 N2 -1.8(3)
C10 C11 C12 N2 179.60(17)
N1 C11 C12 O3 175.96(14)
C10 C11 C12 O3 -2.7(2)
C11 C10 C14 C15 -111.88(18)
C9 C10 C14 C15 126.04(17)
C11 C10 C14 C23 66.81(19)
C9 C10 C14 C23 -55.3(2)
C23 C14 C15 O6 1.8(3)
C10 C14 C15 O6 -179.49(17)
O6 C16 C17 C18 -176.57(19)
C22 C16 C17 C18 1.8(3)
C16 C17 C18 C19 0.2(3)
C17 C18 C19 C21 -2.4(3)
C17 C18 C19 C20 173.9(2)
C18 C19 C21 C22 2.7(3)
C20 C19 C21 C22 -173.63(19)
O6 C16 C22 C21 176.78(16)
C17 C16 C22 C21 -1.5(3)
O6 C16 C22 C23 -0.1(3)
C17 C16 C22 C23 -178.40(18)
C19 C21 C22 C16 -0.8(3)
C19 C21 C22 C23 176.05(17)
C15 C14 C23 O7 174.75(17)
C10 C14 C23 O7 -3.9(3)
C15 C14 C23 C22 -6.3(2)
C10 C14 C23 C22 175.04(14)
C16 C22 C23 O7 -175.61(17)
C21 C22 C23 O7 7.6(3)
C16 C22 C23 C14 5.4(2)
C21 C22 C23 C14 -171.34(16)
C12 C11 N1 O5 -172.65(16)
C10 C11 N1 O5 6.1(2)
C12 C11 N1 O4 7.1(3)
C10 C11 N1 O4 -174.13(15)
O3 C12 N2 C13 -3.6(2)
C11 C12 N2 C13 174.31(17)
C3 C2 O2 C1 179.89(15)
C7 C2 O2 C1 2.1(2)
O1 C1 O2 C2 -176.34(16)
C9 C1 O2 C2 3.1(2)
N2 C12 O3 C8 167.61(14)
C11 C12 O3 C8 -10.4(2)
C9 C8 O3 C12 9.0(2)
C7 C8 O3 C12 -170.52(13)
C14 C15 O6 C16 4.0(3)
C17 C16 O6 C15 173.66(18)
C22 C16 O6 C15 -4.7(3)

_cod_database_fobs_code 2240985
